data_7037278
loop_
_publ_author_name
'Riley, Laura E.'
'Chan, Antony P. Y.'
'Taylor, James'
'Man, Wing Y.'
'Ellis, David'
'Rosair, Georgina M.'
'Welch, Alan J.'
'Sivaev, Igor B.'

_publ_section_title
;
 Unprecedented flexibility of the 1,1'-bis(o-carborane) ligand:
 catalytically-active species stabilised by B-agostic B-H&#x21C0;Ru
 interactions.
;
_journal_issue 3
_journal_name_full 'Dalton transactions (Cambridge, England : 2003)'
_journal_page_first 1127
_journal_page_last 1137
_journal_paper_doi 10.1039/c5dt03417e
_journal_volume 45
_journal_year 2016
_chemical_formula_moiety 'C32 H44 B20 O2 P2 Ru'
_chemical_formula_sum 'C32 H44 B20 O2 P2 Ru'
_chemical_formula_weight 839.88
_space_group_crystal_system triclinic
_space_group_IT_number 2
_space_group_name_Hall '-P 1'
_space_group_name_H-M_alt 'P -1'
_symmetry_space_group_name_Hall '-P 1'
_symmetry_space_group_name_H-M 'P -1'
_atom_sites_solution_hydrogens mixed
_atom_sites_solution_primary iterative
_audit_creation_date 2015-07-06
_audit_creation_method
;
Olex2 1.2
(compiled 2013.12.10 svn.r2850 for OlexSys, GUI svn.r4736)
;
_audit_update_record
;
2015-08-11 deposited with the CCDC.
2015-11-13 downloaded from the CCDC.
;
_cell_angle_alpha 104.475(7)
_cell_angle_beta 106.328(6)
_cell_angle_gamma 98.443(7)
_cell_formula_units_Z 2
_cell_length_a 11.704(3)
_cell_length_b 12.184(3)
_cell_length_c 16.339(4)
_cell_measurement_reflns_used 9906
_cell_measurement_temperature 100.0(2)
_cell_measurement_theta_max 30.117
_cell_measurement_theta_min 2.597
_cell_volume 2105.1(9)
_computing_cell_refinement 'SAINT v7.68A (Bruker, 2009)'
_computing_data_reduction 'SAINT v7.68A (Bruker, 2009)'
_computing_molecular_graphics 'Olex2 (Dolomanov et al., 2009)'
_computing_publication_material 'Olex2 (Dolomanov et al., 2009)'
_computing_structure_refinement 'XL (Sheldrick, 2008)'
_computing_structure_solution 'olex2.solve (Bourhis et al., 2013)'
_diffrn_ambient_temperature 100.0(2)
_diffrn_measured_fraction_theta_full 0.967
_diffrn_measured_fraction_theta_max 0.953
_diffrn_measurement_device_type 'Bruker APEX-II CCD'
_diffrn_measurement_method '\f and \w scans'
_diffrn_radiation_type MoK\a
_diffrn_radiation_wavelength 0.71073
_diffrn_reflns_av_R_equivalents 0.0448
_diffrn_reflns_av_unetI/netI 0.0472
_diffrn_reflns_laue_measured_fraction_full 0.967
_diffrn_reflns_laue_measured_fraction_max 0.953
_diffrn_reflns_limit_h_max 16
_diffrn_reflns_limit_h_min -16
_diffrn_reflns_limit_k_max 17
_diffrn_reflns_limit_k_min -17
_diffrn_reflns_limit_l_max 23
_diffrn_reflns_limit_l_min -23
_diffrn_reflns_number 47883
_diffrn_reflns_point_group_measured_fraction_full 0.967
_diffrn_reflns_point_group_measured_fraction_max 0.953
_diffrn_reflns_theta_full 26.000
_diffrn_reflns_theta_max 30.629
_diffrn_reflns_theta_min 2.550
_diffrn_standards_number 0
_exptl_absorpt_coefficient_mu 0.480
_exptl_absorpt_correction_T_max 0.7461
_exptl_absorpt_correction_T_min 0.6791
_exptl_absorpt_correction_type multi-scan
_exptl_absorpt_process_details
;
SADABS-2008/1 (Bruker,2008) was used for absorption correction.
wR2(int) was 0.0590 before and 0.0489 after correction.
The Ratio of minimum to maximum transmission is 0.9102.
The \l/2 correction factor is 0.0015.
;
_exptl_crystal_colour colourless
_exptl_crystal_colour_primary colourless
_exptl_crystal_density_diffrn 1.325
_exptl_crystal_description Needle
_exptl_crystal_F_000 852
_exptl_crystal_size_max 0.4
_exptl_crystal_size_mid 0.24
_exptl_crystal_size_min 0.2
_refine_diff_density_max 0.491
_refine_diff_density_min -0.785
_refine_diff_density_rms 0.081
_refine_ls_extinction_method none
_refine_ls_goodness_of_fit_ref 1.031
_refine_ls_hydrogen_treatment mixed
_refine_ls_matrix_type full
_refine_ls_number_parameters 574
_refine_ls_number_reflns 12386
_refine_ls_number_restraints 0
_refine_ls_restrained_S_all 1.031
_refine_ls_R_factor_all 0.0492
_refine_ls_R_factor_gt 0.0346
_refine_ls_shift/su_max 0.002
_refine_ls_shift/su_mean 0.000
_refine_ls_structure_factor_coef Fsqd
_refine_ls_weighting_details 'w=1/[\s^2^(Fo^2^)+(0.0351P)^2^+0.9728P] where P=(Fo^2^+2Fc^2^)/3'
_refine_ls_weighting_scheme calc
_refine_ls_wR_factor_gt 0.0770
_refine_ls_wR_factor_ref 0.0830
_reflns_Friedel_coverage 0.000
_reflns_number_gt 9985
_reflns_number_total 12386
_reflns_threshold_expression 'I > 2\s(I)'
_cod_data_source_file c5dt03417e2.cif
_cod_data_source_block 5269
_cod_depositor_comments 'Adding full bibliography for 7037273--7037280.cif.'
_cod_database_code 7037278
_shelxl_version_number 2014/6
_shelx_space_group_comment
;
The symmetry employed for this shelxl refinement is uniquely defined
by the following loop, which should always be used as a source of
symmetry information in preference to the above space-group names.
They are only intended as comments.
;
_shelx_estimated_absorpt_t_max 0.910
_shelx_estimated_absorpt_t_min 0.831
_olex2_refinement_description
;
1. Fixed Uiso
 At 1.2 times of:
  All B(H) groups, All C(H) groups, All C(H,H) groups
2.a Secondary CH2 refined with riding coordinates:
 C100(H10A,H10B), C200(H20A,H20B)
2.b Aromatic/amide H refined with riding coordinates:
 C112(H112), C113(H113), C114(H114), C115(H115), C116(H116), C122(H122),
 C123(H123), C124(H124), C125(H125), C126(H126), C212(H212), C213(H213),
 C214(H214), C215(H215), C216(H216), C222(H222), C223(H223), C224(H224),
 C225(H225), C226(H226)
;
_olex2_submission_special_instructions 'No special instructions were received'

loop_
_space_group_symop_operation_xyz
'x, y, z'
'-x, -y, -z'

loop_
_atom_site_label
_atom_site_type_symbol
_atom_site_fract_x
_atom_site_fract_y
_atom_site_fract_z
_atom_site_U_iso_or_equiv
_atom_site_adp_type
_atom_site_occupancy
_atom_site_site_symmetry_order
_atom_site_calc_flag
_atom_site_refinement_flags_posn
C1' C 0.06041(15) 0.00210(15) 0.79512(12) 0.0142(3) Uani 1 1 d .
P1 P 0.41924(4) 0.15866(4) 0.69449(3) 0.01411(9) Uani 1 1 d .
Ru1 Ru 0.30969(2) 0.00411(2) 0.72915(2) 0.01164(4) Uani 1 1 d .
C2' C 0.00642(18) 0.02127(19) 0.69282(14) 0.0224(4) Uani 1 1 d .
H2' H -0.012(2) -0.059(2) 0.6287(15) 0.027 Uiso 1 1 d R
P2 P 0.45052(4) -0.10472(4) 0.68182(3) 0.01397(9) Uani 1 1 d .
B3' B 0.16393(18) 0.09042(17) 0.76044(13) 0.0123(4) Uani 1 1 d .
B4' B 0.1571(2) 0.13147(19) 0.87132(14) 0.0179(4) Uani 1 1 d .
H4' H 0.230(2) 0.1249(19) 0.9222(15) 0.021 Uiso 1 1 d R
B5' B 0.00421(19) 0.08520(19) 0.87209(14) 0.0178(4) Uani 1 1 d .
H5' H -0.007(2) 0.0544(19) 0.9239(15) 0.021 Uiso 1 1 d R
B6' B -0.09235(19) 0.01290(19) 0.75728(14) 0.0167(4) Uani 1 1 d .
H6' H -0.163(2) -0.0662(19) 0.7375(14) 0.020 Uiso 1 1 d R
B7' B 0.06492(19) 0.16447(18) 0.69858(14) 0.0163(4) Uani 1 1 d .
H7' H 0.0836(19) 0.1786(18) 0.6402(14) 0.020 Uiso 1 1 d R
B8' B 0.1587(2) 0.23592(19) 0.81226(15) 0.0186(4) Uani 1 1 d .
H8' H 0.241(2) 0.3008(19) 0.8334(14) 0.022 Uiso 1 1 d R
B9' B 0.0626(2) 0.2338(2) 0.88215(15) 0.0203(4) Uani 1 1 d .
H9' H 0.082(2) 0.3001(19) 0.9451(15) 0.024 Uiso 1 1 d R
B10' B -0.0918(2) 0.16048(19) 0.81103(15) 0.0198(4) Uani 1 1 d .
H10' H -0.168(2) 0.1849(19) 0.8310(15) 0.024 Uiso 1 1 d R
B11' B -0.09119(19) 0.11800(19) 0.69686(15) 0.0185(4) Uani 1 1 d .
H11' H -0.167(2) 0.1077(19) 0.6372(15) 0.022 Uiso 1 1 d R
B12' B 0.0035(2) 0.2551(2) 0.77397(15) 0.0210(4) Uani 1 1 d .
H12' H -0.010(2) 0.337(2) 0.7681(15) 0.025 Uiso 1 1 d R
C100 C 0.50225(17) 0.08710(16) 0.62162(12) 0.0169(4) Uani 1 1 d .
H10A H 0.4437 0.0443 0.5609 0.020 Uiso 1 1 calc R
H10B H 0.5643 0.1470 0.6162 0.020 Uiso 1 1 calc R
C101 C 0.42065(17) 0.05383(16) 0.85438(12) 0.0164(4) Uani 1 1 d .
O101 O 0.48669(13) 0.07897(13) 0.92688(9) 0.0266(3) Uani 1 1 d .
C102 C 0.19519(16) -0.03502(15) 0.60683(12) 0.0149(3) Uani 1 1 d .
O102 O 0.12930(13) -0.04726(13) 0.53606(9) 0.0250(3) Uani 1 1 d .
C111 C 0.33647(16) 0.24365(16) 0.62877(12) 0.0161(3) Uani 1 1 d .
C112 C 0.32348(18) 0.35489(17) 0.67249(14) 0.0209(4) Uani 1 1 d .
H112 H 0.3594 0.3870 0.7357 0.025 Uiso 1 1 calc R
C113 C 0.2575(2) 0.41829(19) 0.62258(15) 0.0290(5) Uani 1 1 d .
H113 H 0.2477 0.4920 0.6526 0.035 Uiso 1 1 calc R
C114 C 0.2062(2) 0.37299(19) 0.52862(15) 0.0280(5) Uani 1 1 d .
H114 H 0.1634 0.4166 0.4951 0.034 Uiso 1 1 calc R
C115 C 0.21886(18) 0.26257(19) 0.48481(14) 0.0231(4) Uani 1 1 d .
H115 H 0.1848 0.2318 0.4214 0.028 Uiso 1 1 calc R
C116 C 0.28161(17) 0.19740(18) 0.53425(13) 0.0194(4) Uani 1 1 d .
H116 H 0.2873 0.1219 0.5042 0.023 Uiso 1 1 calc R
C121 C 0.53937(17) 0.27288(16) 0.79017(13) 0.0175(4) Uani 1 1 d .
C122 C 0.51572(19) 0.31454(17) 0.87166(13) 0.0225(4) Uani 1 1 d .
H122 H 0.4396 0.2830 0.8766 0.027 Uiso 1 1 calc R
C123 C 0.6040(2) 0.40230(18) 0.94541(15) 0.0282(5) Uani 1 1 d .
H123 H 0.5871 0.4301 0.9995 0.034 Uiso 1 1 calc R
C124 C 0.7168(2) 0.44818(18) 0.93848(16) 0.0319(5) Uani 1 1 d .
H124 H 0.7770 0.5063 0.9883 0.038 Uiso 1 1 calc R
C125 C 0.7407(2) 0.40855(19) 0.85846(17) 0.0315(5) Uani 1 1 d .
H125 H 0.8169 0.4405 0.8540 0.038 Uiso 1 1 calc R
C126 C 0.65253(18) 0.32142(17) 0.78415(15) 0.0236(4) Uani 1 1 d .
H126 H 0.6696 0.2954 0.7299 0.028 Uiso 1 1 calc R
C200 C 0.56569(16) 0.00144(16) 0.66331(12) 0.0159(3) Uani 1 1 d .
H20A H 0.6306 0.0455 0.7211 0.019 Uiso 1 1 calc R
H20B H 0.6044 -0.0411 0.6227 0.019 Uiso 1 1 calc R
C211 C 0.39363(18) -0.22408(16) 0.57287(12) 0.0177(4) Uani 1 1 d .
C212 C 0.26798(19) -0.26652(17) 0.52217(14) 0.0257(4) Uani 1 1 d .
H212 H 0.2090 -0.2341 0.5437 0.031 Uiso 1 1 calc R
C213 C 0.2291(2) -0.35679(19) 0.43976(16) 0.0358(6) Uani 1 1 d .
H213 H 0.1446 -0.3823 0.4052 0.043 Uiso 1 1 calc R
C214 C 0.3143(2) -0.40905(19) 0.40863(15) 0.0333(5) Uani 1 1 d .
H214 H 0.2876 -0.4708 0.3538 0.040 Uiso 1 1 calc R
C215 C 0.4397(2) -0.36933(19) 0.45921(15) 0.0305(5) Uani 1 1 d .
H215 H 0.4980 -0.4045 0.4388 0.037 Uiso 1 1 calc R
C216 C 0.47859(19) -0.27744(18) 0.54012(14) 0.0236(4) Uani 1 1 d .
H216 H 0.5635 -0.2506 0.5735 0.028 Uiso 1 1 calc R
C221 C 0.54935(16) -0.17063(17) 0.75666(12) 0.0163(3) Uani 1 1 d .
C222 C 0.65012(17) -0.09824(18) 0.83180(12) 0.0192(4) Uani 1 1 d .
H222 H 0.6656 -0.0159 0.8446 0.023 Uiso 1 1 calc R
C223 C 0.72749(18) -0.14807(19) 0.88761(13) 0.0235(4) Uani 1 1 d .
H223 H 0.7960 -0.0991 0.9368 0.028 Uiso 1 1 calc R
C224 C 0.7042(2) -0.2692(2) 0.87103(14) 0.0274(5) Uani 1 1 d .
H224 H 0.7568 -0.3021 0.9087 0.033 Uiso 1 1 calc R
C225 C 0.6023(2) -0.34186(19) 0.79808(14) 0.0262(4) Uani 1 1 d .
H225 H 0.5851 -0.4238 0.7875 0.031 Uiso 1 1 calc R
C226 C 0.52583(18) -0.29291(17) 0.74062(13) 0.0201(4) Uani 1 1 d .
H226 H 0.4582 -0.3424 0.6909 0.024 Uiso 1 1 calc R
C1 C 0.08990(16) -0.11604(16) 0.79798(12) 0.0153(3) Uani 1 1 d .
C2 C 0.22227(17) -0.13715(16) 0.76953(13) 0.0182(4) Uani 1 1 d .
B3 B 0.07512(19) -0.2236(2) 0.69953(15) 0.0189(4) Uani 1 1 d .
H3 H 0.039(2) -0.2145(19) 0.6342(15) 0.023 Uiso 1 1 d R
B4 B -0.0189(2) -0.2468(2) 0.76730(15) 0.0203(4) Uani 1 1 d .
H4 H -0.118(2) -0.2483(19) 0.7433(15) 0.024 Uiso 1 1 d R
B5 B 0.0723(2) -0.1742(2) 0.88276(15) 0.0187(4) Uani 1 1 d .
H5 H 0.038(2) -0.1236(19) 0.9327(15) 0.022 Uiso 1 1 d R
B6 B 0.21799(19) -0.11166(19) 0.88141(14) 0.0154(4) Uani 1 1 d .
H6 H 0.2629(19) -0.0354(19) 0.9257(14) 0.019 Uiso 1 1 d R
B7 B 0.2015(2) -0.28941(19) 0.72691(15) 0.0200(4) Uani 1 1 d .
H7 H 0.241(2) -0.3165(19) 0.6746(15) 0.024 Uiso 1 1 d R
B8 B 0.0528(2) -0.3590(2) 0.72358(17) 0.0252(5) Uani 1 1 d .
H8 H 0.000(2) -0.435(2) 0.6717(16) 0.030 Uiso 1 1 d R
B9 B 0.0510(2) -0.3287(2) 0.83739(17) 0.0254(5) Uani 1 1 d .
H9 H -0.003(2) -0.385(2) 0.8589(16) 0.031 Uiso 1 1 d R
B10 B 0.2007(2) -0.2398(2) 0.91045(16) 0.0219(4) Uani 1 1 d .
H10 H 0.245(2) -0.2307(19) 0.9818(15) 0.026 Uiso 1 1 d R
B11 B 0.2925(2) -0.21624(19) 0.84138(15) 0.0179(4) Uani 1 1 d .
H11 H 0.393(2) -0.1922(18) 0.8678(14) 0.021 Uiso 1 1 d R
B12 B 0.1880(2) -0.3555(2) 0.81242(17) 0.0241(5) Uani 1 1 d .
H12 H 0.220(2) -0.434(2) 0.8147(15) 0.029 Uiso 1 1 d R

loop_
_atom_site_aniso_label
_atom_site_aniso_U_11
_atom_site_aniso_U_22
_atom_site_aniso_U_33
_atom_site_aniso_U_23
_atom_site_aniso_U_13
_atom_site_aniso_U_12
C1' 0.0099(8) 0.0171(8) 0.0139(8) 0.0016(7) 0.0051(7) 0.0016(7)
P1 0.0118(2) 0.0164(2) 0.0141(2) 0.00480(18) 0.00425(17) 0.00277(17)
Ru1 0.00927(7) 0.01424(7) 0.01049(7) 0.00350(5) 0.00274(5) 0.00160(5)
C2' 0.0163(9) 0.0296(11) 0.0249(10) 0.0138(9) 0.0073(8) 0.0060(8)
P2 0.0111(2) 0.0168(2) 0.0132(2) 0.00508(17) 0.00332(17) 0.00137(17)
B3' 0.0117(9) 0.0163(9) 0.0106(9) 0.0063(7) 0.0042(7) 0.0036(7)
B4' 0.0164(10) 0.0234(10) 0.0147(10) 0.0053(8) 0.0068(8) 0.0047(8)
B5' 0.0154(10) 0.0229(10) 0.0157(10) 0.0046(8) 0.0067(8) 0.0055(8)
B6' 0.0110(9) 0.0223(10) 0.0167(10) 0.0055(8) 0.0047(8) 0.0043(8)
B7' 0.0138(9) 0.0168(9) 0.0167(10) 0.0052(8) 0.0033(8) 0.0018(8)
B8' 0.0140(9) 0.0202(10) 0.0186(10) 0.0040(8) 0.0037(8) 0.0019(8)
B9' 0.0169(10) 0.0215(10) 0.0183(10) -0.0007(8) 0.0058(8) 0.0034(8)
B10' 0.0161(10) 0.0205(10) 0.0208(11) 0.0028(8) 0.0057(8) 0.0057(8)
B11' 0.0130(9) 0.0221(10) 0.0191(10) 0.0067(8) 0.0035(8) 0.0035(8)
B12' 0.0180(10) 0.0218(11) 0.0218(11) 0.0052(9) 0.0058(9) 0.0051(9)
C100 0.0157(8) 0.0200(9) 0.0178(9) 0.0078(7) 0.0080(7) 0.0036(7)
C101 0.0145(8) 0.0183(9) 0.0174(9) 0.0057(7) 0.0066(7) 0.0038(7)
O101 0.0240(7) 0.0349(8) 0.0160(7) 0.0065(6) 0.0012(6) 0.0049(7)
C102 0.0124(8) 0.0143(8) 0.0180(9) 0.0041(7) 0.0067(7) 0.0015(7)
O102 0.0226(7) 0.0269(7) 0.0180(7) 0.0058(6) -0.0017(6) 0.0018(6)
C111 0.0126(8) 0.0197(9) 0.0192(9) 0.0093(7) 0.0070(7) 0.0042(7)
C112 0.0198(9) 0.0219(9) 0.0213(10) 0.0069(8) 0.0069(8) 0.0053(8)
C113 0.0327(12) 0.0242(10) 0.0341(12) 0.0111(9) 0.0120(10) 0.0126(9)
C114 0.0246(11) 0.0320(11) 0.0327(12) 0.0194(10) 0.0070(9) 0.0106(9)
C115 0.0165(9) 0.0325(11) 0.0200(10) 0.0113(8) 0.0035(8) 0.0039(8)
C116 0.0157(9) 0.0245(9) 0.0194(9) 0.0080(8) 0.0062(7) 0.0059(8)
C121 0.0135(8) 0.0144(8) 0.0216(9) 0.0064(7) 0.0008(7) 0.0025(7)
C122 0.0204(10) 0.0193(9) 0.0230(10) 0.0032(8) 0.0039(8) 0.0030(8)
C123 0.0304(11) 0.0207(10) 0.0227(10) -0.0007(8) -0.0006(9) 0.0054(9)
C124 0.0256(11) 0.0163(9) 0.0364(13) 0.0036(9) -0.0097(9) -0.0001(8)
C125 0.0182(10) 0.0220(10) 0.0468(14) 0.0122(10) 0.0007(10) -0.0009(8)
C126 0.0173(9) 0.0212(9) 0.0306(11) 0.0106(8) 0.0040(8) 0.0025(8)
C200 0.0134(8) 0.0171(8) 0.0186(9) 0.0059(7) 0.0068(7) 0.0037(7)
C211 0.0209(9) 0.0166(8) 0.0146(9) 0.0058(7) 0.0044(7) 0.0023(7)
C212 0.0230(10) 0.0176(9) 0.0271(11) 0.0016(8) -0.0009(8) 0.0034(8)
C213 0.0329(12) 0.0225(11) 0.0316(12) -0.0017(9) -0.0074(10) -0.0015(9)
C214 0.0508(15) 0.0204(10) 0.0212(11) 0.0018(8) 0.0093(10) -0.0014(10)
C215 0.0426(13) 0.0237(10) 0.0283(12) 0.0050(9) 0.0220(10) 0.0021(10)
C216 0.0243(10) 0.0253(10) 0.0213(10) 0.0048(8) 0.0122(8) 0.0013(8)
C221 0.0127(8) 0.0227(9) 0.0159(9) 0.0085(7) 0.0059(7) 0.0045(7)
C222 0.0161(9) 0.0255(10) 0.0159(9) 0.0072(8) 0.0050(7) 0.0037(8)
C223 0.0173(9) 0.0365(12) 0.0162(9) 0.0096(8) 0.0043(7) 0.0047(9)
C224 0.0230(10) 0.0408(12) 0.0245(11) 0.0176(10) 0.0066(8) 0.0147(9)
C225 0.0272(11) 0.0289(11) 0.0273(11) 0.0139(9) 0.0091(9) 0.0117(9)
C226 0.0173(9) 0.0233(9) 0.0214(10) 0.0092(8) 0.0066(8) 0.0051(8)
C1 0.0112(8) 0.0213(9) 0.0143(8) 0.0060(7) 0.0057(7) 0.0029(7)
C2 0.0166(9) 0.0187(9) 0.0187(9) 0.0066(7) 0.0051(7) 0.0029(7)
B3 0.0131(9) 0.0238(11) 0.0157(10) 0.0028(8) 0.0034(8) 0.0005(8)
B4 0.0168(10) 0.0216(10) 0.0229(11) 0.0071(9) 0.0087(9) 0.0007(8)
B5 0.0203(10) 0.0229(10) 0.0179(10) 0.0106(8) 0.0103(8) 0.0042(9)
B6 0.0152(9) 0.0227(10) 0.0133(9) 0.0097(8) 0.0066(8) 0.0082(8)
B7 0.0190(10) 0.0177(10) 0.0208(11) 0.0018(8) 0.0078(9) 0.0018(8)
B8 0.0213(11) 0.0195(11) 0.0303(13) 0.0028(10) 0.0086(10) -0.0006(9)
B9 0.0258(12) 0.0216(11) 0.0315(13) 0.0104(10) 0.0134(10) 0.0015(9)
B10 0.0213(11) 0.0263(11) 0.0249(12) 0.0148(9) 0.0110(9) 0.0072(9)
B11 0.0186(10) 0.0196(10) 0.0195(10) 0.0087(8) 0.0086(8) 0.0073(8)
B12 0.0242(11) 0.0199(11) 0.0327(13) 0.0110(10) 0.0129(10) 0.0062(9)

loop_
_atom_type_symbol
_atom_type_description
_atom_type_scat_dispersion_real
_atom_type_scat_dispersion_imag
_atom_type_scat_source
C C 0.0033 0.0016 'International Tables Vol C Tables 4.2.6.8 and 6.1.1.4'
H H 0.0000 0.0000 'International Tables Vol C Tables 4.2.6.8 and 6.1.1.4'
B B 0.0013 0.0007 'International Tables Vol C Tables 4.2.6.8 and 6.1.1.4'
O O 0.0106 0.0060 'International Tables Vol C Tables 4.2.6.8 and 6.1.1.4'
P P 0.1023 0.0942 'International Tables Vol C Tables 4.2.6.8 and 6.1.1.4'
Ru Ru -1.2594 0.8363 'International Tables Vol C Tables 4.2.6.8 and 6.1.1.4'

loop_
_geom_angle_atom_site_label_1
_geom_angle_atom_site_label_2
_geom_angle_atom_site_label_3
_geom_angle
C2' C1' B3' 61.96(11)
C2' C1' B4' 109.40(15)
C2' C1' B5' 111.06(14)
C2' C1' B6' 61.86(11)
B4' C1' B3' 60.42(11)
B4' C1' B5' 62.14(12)
B4' C1' B6' 112.52(14)
B5' C1' B3' 112.81(14)
B5' C1' B6' 62.00(12)
B6' C1' B3' 114.31(14)
C1 C1' C2' 117.60(14)
C1 C1' B3' 114.11(13)
C1 C1' B4' 120.79(15)
C1 C1' B5' 123.59(15)
C1 C1' B6' 120.26(15)
C100 P1 Ru1 105.45(6)
C111 P1 Ru1 120.82(6)
C111 P1 C100 103.24(8)
C111 P1 C121 103.37(9)
C121 P1 Ru1 116.79(7)
C121 P1 C100 105.48(9)
P1 Ru1 P2 84.43(2)
B3' Ru1 P1 98.25(5)
B3' Ru1 P2 173.90(5)
C101 Ru1 P1 92.84(6)
C101 Ru1 P2 90.11(5)
C101 Ru1 B3' 95.21(7)
C101 Ru1 C2 83.07(7)
C102 Ru1 P1 85.65(6)
C102 Ru1 P2 93.56(5)
C102 Ru1 B3' 81.22(7)
C102 Ru1 C101 175.87(7)
C102 Ru1 C2 98.56(7)
C2 Ru1 P1 175.48(5)
C2 Ru1 P2 93.63(5)
C2 Ru1 B3' 84.09(7)
C1' C2' H2' 118.0(11)
C1' C2' B3' 61.84(11)
C1' C2' B6' 60.61(11)
C1' C2' B7' 110.03(15)
C1' C2' B11' 109.49(15)
B3' C2' H2' 117.8(11)
B6' C2' H2' 117.3(12)
B6' C2' B3' 113.17(15)
B7' C2' H2' 122.5(11)
B7' C2' B3' 61.29(11)
B7' C2' B6' 112.59(15)
B7' C2' B11' 62.59(12)
B11' C2' H2' 121.9(11)
B11' C2' B3' 112.89(15)
B11' C2' B6' 61.26(12)
C200 P2 Ru1 106.26(6)
C211 P2 Ru1 119.55(6)
C211 P2 C200 102.29(9)
C221 P2 Ru1 121.80(6)
C221 P2 C200 102.17(8)
C221 P2 C211 101.92(9)
C1' B3' Ru1 112.95(11)
C1' B3' C2' 56.21(10)
C1' B3' B7' 102.76(13)
C2' B3' Ru1 118.00(12)
C2' B3' B7' 57.76(11)
B4' B3' C1' 57.93(11)
B4' B3' Ru1 121.13(12)
B4' B3' C2' 102.85(14)
B4' B3' B7' 106.29(14)
B7' B3' Ru1 130.65(12)
B8' B3' C1' 103.91(14)
B8' B3' Ru1 134.94(13)
B8' B3' C2' 103.58(14)
B8' B3' B4' 59.91(12)
B8' B3' B7' 59.46(12)
C1' B4' B3' 61.65(11)
C1' B4' H4' 117.2(12)
C1' B4' B5' 59.28(11)
C1' B4' B8' 106.81(15)
C1' B4' B9' 105.95(15)
B3' B4' H4' 117.5(12)
B3' B4' B5' 111.46(15)
B3' B4' B9' 110.31(15)
B5' B4' H4' 118.2(12)
B8' B4' B3' 60.01(12)
B8' B4' H4' 126.7(12)
B8' B4' B5' 109.17(15)
B8' B4' B9' 61.10(13)
B9' B4' H4' 126.3(12)
B9' B4' B5' 59.69(12)
C1' B5' B4' 58.58(11)
C1' B5' H5' 118.2(12)
C1' B5' B6' 59.16(11)
C1' B5' B9' 105.60(15)
C1' B5' B10' 105.60(15)
B4' B5' H5' 118.5(12)
B4' B5' B6' 107.34(14)
B6' B5' H5' 121.4(12)
B9' B5' B4' 59.94(12)
B9' B5' H5' 125.6(12)
B9' B5' B6' 107.84(15)
B9' B5' B10' 60.29(13)
B10' B5' B4' 107.78(16)
B10' B5' H5' 127.7(12)
B10' B5' B6' 59.62(12)
C1' B6' C2' 57.54(11)
C1' B6' B5' 58.84(11)
C1' B6' H6' 117.0(11)
C1' B6' B10' 105.59(14)
C1' B6' B11' 105.15(14)
C2' B6' B5' 105.11(14)
C2' B6' H6' 118.5(12)
C2' B6' B10' 105.90(15)
C2' B6' B11' 58.89(12)
B5' B6' H6' 122.8(11)
B10' B6' B5' 59.93(12)
B10' B6' H6' 129.8(11)
B10' B6' B11' 60.46(13)
B11' B6' B5' 107.88(15)
B11' B6' H6' 125.4(11)
C2' B7' B3' 60.96(11)
C2' B7' H7' 117.6(11)
C2' B7' B8' 106.01(15)
C2' B7' B11' 59.04(12)
C2' B7' B12' 105.37(15)
B3' B7' H7' 116.5(11)
B3' B7' B11' 109.75(15)
B3' B7' B12' 108.88(15)
B8' B7' B3' 59.43(12)
B8' B7' H7' 125.8(12)
B8' B7' B11' 107.81(15)
B8' B7' B12' 60.63(12)
B11' B7' H7' 121.4(11)
B12' B7' H7' 128.1(11)
B12' B7' B11' 59.12(12)
B3' B8' B7' 61.11(12)
B3' B8' H8' 116.5(12)
B3' B8' B9' 109.30(15)
B3' B8' B12' 110.25(15)
B4' B8' B3' 60.08(12)
B4' B8' B7' 107.70(15)
B4' B8' H8' 116.6(12)
B4' B8' B9' 59.79(13)
B4' B8' B12' 107.49(16)
B7' B8' H8' 125.0(12)
B7' B8' B9' 108.21(15)
B7' B8' B12' 60.65(12)
B9' B8' H8' 121.3(12)
B9' B8' B12' 59.65(13)
B12' B8' H8' 126.9(12)
B4' B9' B8' 59.11(12)
B4' B9' H9' 120.4(12)
B4' B9' B10' 107.97(15)
B4' B9' B12' 107.42(15)
B5' B9' B4' 60.37(12)
B5' B9' B8' 108.12(15)
B5' B9' H9' 119.2(12)
B5' B9' B10' 60.11(12)
B5' B9' B12' 108.51(15)
B8' B9' H9' 122.8(12)
B10' B9' B8' 108.44(15)
B10' B9' H9' 121.9(12)
B10' B9' B12' 60.38(13)
B12' B9' B8' 60.23(13)
B12' B9' H9' 124.0(12)
B5' B10' B9' 59.60(13)
B5' B10' H10' 119.8(12)
B5' B10' B11' 107.97(15)
B5' B10' B12' 107.80(15)
B6' B10' B5' 60.44(12)
B6' B10' B9' 107.95(15)
B6' B10' H10' 123.0(12)
B6' B10' B11' 60.08(12)
B6' B10' B12' 107.88(15)
B9' B10' H10' 119.4(12)
B9' B10' B11' 107.30(15)
B9' B10' B12' 60.00(13)
B11' B10' H10' 124.9(12)
B11' B10' B12' 59.42(13)
B12' B10' H10' 122.1(12)
C2' B11' B6' 59.85(12)
C2' B11' B7' 58.37(11)
C2' B11' B10' 105.86(15)
C2' B11' H11' 119.1(12)
C2' B11' B12' 105.80(15)
B6' B11' B7' 108.01(14)
B6' B11' B10' 59.46(12)
B6' B11' H11' 120.7(12)
B7' B11' H11' 119.3(12)
B10' B11' B7' 108.24(15)
B10' B11' H11' 126.4(12)
B12' B11' B6' 108.19(15)
B12' B11' B7' 60.33(12)
B12' B11' B10' 60.42(13)
B12' B11' H11' 125.1(12)
B7' B12' H12' 120.9(12)
B8' B12' B7' 58.71(12)
B8' B12' H12' 119.5(13)
B9' B12' B7' 107.04(15)
B9' B12' B8' 60.12(12)
B9' B12' B10' 59.62(13)
B9' B12' H12' 121.5(12)
B10' B12' B7' 108.20(15)
B10' B12' B8' 107.74(16)
B10' B12' H12' 124.0(13)
B11' B12' B7' 60.54(12)
B11' B12' B8' 107.41(15)
B11' B12' B9' 107.58(16)
B11' B12' B10' 60.16(12)
B11' B12' H12' 123.8(12)
P1 C100 H10A 109.8
P1 C100 H10B 109.8
H10A C100 H10B 108.2
C200 C100 P1 109.42(12)
C200 C100 H10A 109.8
C200 C100 H10B 109.8
O101 C101 Ru1 177.46(16)
O102 C102 Ru1 173.76(15)
C112 C111 P1 120.38(14)
C112 C111 C116 118.73(17)
C116 C111 P1 120.85(14)
C111 C112 H112 119.8
C113 C112 C111 120.36(19)
C113 C112 H112 119.8
C112 C113 H113 119.8
C114 C113 C112 120.46(19)
C114 C113 H113 119.8
C113 C114 H114 120.3
C115 C114 C113 119.43(19)
C115 C114 H114 120.3
C114 C115 H115 119.8
C116 C115 C114 120.49(19)
C116 C115 H115 119.8
C111 C116 H116 119.8
C115 C116 C111 120.49(18)
C115 C116 H116 119.8
C122 C121 P1 119.09(15)
C126 C121 P1 122.25(15)
C126 C121 C122 118.65(18)
C121 C122 H122 119.6
C123 C122 C121 120.7(2)
C123 C122 H122 119.6
C122 C123 H123 120.2
C124 C123 C122 119.7(2)
C124 C123 H123 120.2
C123 C124 H124 120.0
C125 C124 C123 120.1(2)
C125 C124 H124 120.0
C124 C125 H125 119.7
C124 C125 C126 120.6(2)
C126 C125 H125 119.7
C121 C126 C125 120.2(2)
C121 C126 H126 119.9
C125 C126 H126 119.9
P2 C200 H20A 109.7
P2 C200 H20B 109.7
C100 C200 P2 109.85(12)
C100 C200 H20A 109.7
C100 C200 H20B 109.7
H20A C200 H20B 108.2
C212 C211 P2 122.58(15)
C212 C211 C216 118.03(18)
C216 C211 P2 119.37(15)
C211 C212 H212 119.7
C211 C212 C213 120.6(2)
C213 C212 H212 119.7
C212 C213 H213 119.7
C214 C213 C212 120.5(2)
C214 C213 H213 119.7
C213 C214 H214 120.2
C213 C214 C215 119.5(2)
C215 C214 H214 120.2
C214 C215 H215 120.1
C216 C215 C214 119.9(2)
C216 C215 H215 120.1
C211 C216 H216 119.3
C215 C216 C211 121.4(2)
C215 C216 H216 119.3
C222 C221 P2 120.02(14)
C226 C221 P2 121.16(14)
C226 C221 C222 118.82(17)
C221 C222 H222 119.9
C223 C222 C221 120.27(19)
C223 C222 H222 119.9
C222 C223 H223 119.7
C224 C223 C222 120.61(19)
C224 C223 H223 119.7
C223 C224 H224 120.2
C223 C224 C225 119.67(19)
C225 C224 H224 120.2
C224 C225 H225 119.9
C224 C225 C226 120.1(2)
C226 C225 H225 119.9
C221 C226 H226 119.8
C225 C226 C221 120.48(19)
C225 C226 H226 119.8
C1' C1 C2 113.43(14)
C1' C1 B3 120.78(15)
C1' C1 B4 125.08(15)
C1' C1 B5 120.83(15)
C1' C1 B6 116.21(15)
B3 C1 C2 60.42(11)
B3 C1 B5 112.62(15)
B4 C1 C2 112.40(14)
B4 C1 B3 62.26(12)
B4 C1 B5 61.83(12)
B5 C1 C2 113.75(14)
B6 C1 C2 62.04(11)
B6 C1 B3 110.04(14)
B6 C1 B4 111.03(15)
B6 C1 B5 61.67(12)
C1 C2 Ru1 115.33(11)
C1 C2 B6 57.05(10)
C1 C2 B11 104.23(13)
B3 C2 Ru1 119.03(12)
B3 C2 C1 59.10(11)
B3 C2 B6 105.00(14)
B3 C2 B11 108.16(15)
B6 C2 Ru1 120.81(12)
B6 C2 B11 58.09(11)
B7 C2 Ru1 129.80(13)
B7 C2 C1 105.74(14)
B7 C2 B3 60.65(12)
B7 C2 B6 105.08(14)
B7 C2 B11 60.19(12)
B11 C2 Ru1 129.08(12)
C1 B3 C2 60.48(11)
C1 B3 H3 122.9(12)
C1 B3 B4 58.87(12)
C1 B3 B7 105.88(15)
C1 B3 B8 105.74(15)
C2 B3 H3 118.2(12)
C2 B3 B4 109.67(15)
C2 B3 B7 59.45(12)
C2 B3 B8 108.73(15)
B4 B3 H3 122.7(12)
B7 B3 H3 121.5(12)
B7 B3 B4 108.84(16)
B7 B3 B8 60.49(13)
B8 B3 H3 124.0(12)
B8 B3 B4 60.36(13)
C1 B4 B3 58.87(12)
C1 B4 H4 119.8(12)
C1 B4 B5 59.20(12)
C1 B4 B8 104.92(15)
C1 B4 B9 105.30(15)
B3 B4 H4 120.3(12)
B3 B4 B8 59.30(13)
B5 B4 B3 107.75(15)
B5 B4 H4 120.5(11)
B5 B4 B8 107.59(16)
B5 B4 B9 59.64(13)
B8 B4 H4 125.8(12)
B9 B4 B3 107.44(16)
B9 B4 H4 126.0(12)
B9 B4 B8 60.10(14)
C1 B5 B4 58.96(12)
C1 B5 H5 117.4(12)
C1 B5 B6 57.77(11)
C1 B5 B9 105.68(15)
C1 B5 B10 104.89(14)
B4 B5 H5 124.0(11)
B4 B5 B10 108.42(16)
B6 B5 B4 105.64(14)
B6 B5 H5 117.1(12)
B6 B5 B9 105.67(15)
B6 B5 B10 58.31(12)
B9 B5 B4 60.36(13)
B9 B5 H5 130.5(12)
B9 B5 B10 60.54(13)
B10 B5 H5 124.0(11)
C1 B6 C2 60.91(11)
C1 B6 B5 60.56(12)
C1 B6 H6 117.8(12)
C1 B6 B10 109.88(16)
C1 B6 B11 109.79(15)
C2 B6 H6 117.9(13)
B5 B6 C2 111.91(15)
B5 B6 H6 118.1(13)
B10 B6 C2 112.15(15)
B10 B6 B5 61.77(13)
B10 B6 H6 122.5(13)
B10 B6 B11 62.40(13)
B11 B6 C2 61.15(11)
B11 B6 B5 112.61(16)
B11 B6 H6 122.3(12)
C2 B7 B3 59.90(12)
C2 B7 H7 114.3(12)
C2 B7 B8 108.58(15)
C2 B7 B11 60.88(12)
C2 B7 B12 109.38(15)
B3 B7 H7 116.3(12)
B3 B7 B8 59.86(13)
B3 B7 B11 108.10(15)
B3 B7 B12 108.08(16)
B8 B7 H7 124.4(12)
B8 B7 B12 60.13(14)
B11 B7 H7 122.7(12)
B11 B7 B8 108.30(16)
B11 B7 B12 60.27(13)
B12 B7 H7 128.7(12)
B3 B8 B4 60.34(13)
B3 B8 B7 59.66(13)
B3 B8 H8 119.4(13)
B3 B8 B9 108.08(16)
B3 B8 B12 107.96(16)
B4 B8 H8 120.9(13)
B4 B8 B9 59.88(13)
B4 B8 B12 108.26(17)
B7 B8 B4 108.17(16)
B7 B8 H8 120.8(13)
B7 B8 B9 108.28(17)
B7 B8 B12 60.18(13)
B9 B8 H8 123.5(13)
B12 B8 H8 123.4(13)
B12 B8 B9 60.26(14)
B4 B9 B8 60.02(13)
B4 B9 H9 120.3(13)
B4 B9 B10 107.74(16)
B4 B9 B12 108.04(16)
B5 B9 B4 60.00(13)
B5 B9 B8 107.82(16)
B5 B9 H9 119.0(13)
B5 B9 B10 60.05(13)
B5 B9 B12 107.95(16)
B8 B9 H9 123.9(13)
B8 B9 B10 107.19(16)
B8 B9 B12 59.84(14)
B10 B9 H9 121.8(13)
B10 B9 B12 59.56(13)
B12 B9 H9 124.3(13)
B5 B10 B9 59.41(13)
B5 B10 H10 117.1(12)
B5 B10 B11 108.23(15)
B6 B10 B5 59.91(12)
B6 B10 B9 106.03(16)
B6 B10 H10 115.8(12)
B6 B10 B11 58.84(12)
B6 B10 B12 105.99(16)
B9 B10 H10 127.1(12)
B11 B10 B9 108.06(17)
B11 B10 H10 120.6(12)
B12 B10 B5 108.04(16)
B12 B10 B9 60.31(14)
B12 B10 H10 129.2(12)
B12 B10 B11 60.05(13)
C2 B11 B10 108.89(15)
C2 B11 H11 115.5(12)
C2 B11 B12 107.99(15)
B6 B11 C2 60.76(11)
B6 B11 B7 106.16(15)
B6 B11 B10 58.76(12)
B6 B11 H11 116.3(11)
B6 B11 B12 105.79(15)
B7 B11 C2 58.93(12)
B7 B11 B10 108.17(16)
B7 B11 H11 125.5(11)
B7 B11 B12 60.47(13)
B10 B11 H11 122.3(11)
B12 B11 B10 59.88(13)
B12 B11 H11 129.9(11)
B7 B12 B9 107.61(16)
B7 B12 H12 119.9(13)
B8 B12 B7 59.69(13)
B8 B12 B9 59.90(14)
B8 B12 H12 120.9(13)
B9 B12 H12 123.3(13)
B10 B12 B7 107.36(16)
B10 B12 B8 107.69(16)
B10 B12 B9 60.13(13)
B10 B12 B11 60.07(13)
B10 B12 H12 124.0(12)
B11 B12 B7 59.26(13)
B11 B12 B8 107.14(16)
B11 B12 B9 107.95(16)
B11 B12 H12 121.7(13)

loop_
_geom_bond_atom_site_label_1
_geom_bond_atom_site_label_2
_geom_bond_distance
C1' C2' 1.701(3)
C1' B3' 1.804(3)
C1' B4' 1.737(3)
C1' B5' 1.750(3)
C1' B6' 1.756(3)
C1' C1 1.537(3)
P1 Ru1 2.3964(6)
P1 C100 1.8714(19)
P1 C111 1.8518(19)
P1 C121 1.8600(19)
Ru1 P2 2.4328(6)
Ru1 B3' 2.242(2)
Ru1 C101 1.9737(19)
Ru1 C102 1.9615(19)
Ru1 C2 2.2078(19)
C2' H2' 1.18(2)
C2' B3' 1.806(3)
C2' B6' 1.777(3)
C2' B7' 1.747(3)
C2' B11' 1.760(3)
P2 C200 1.8692(19)
P2 C211 1.8661(19)
P2 C221 1.8565(19)
B3' B4' 1.783(3)
B3' B7' 1.812(3)
B3' B8' 1.782(3)
B4' H4' 1.04(2)
B4' B5' 1.800(3)
B4' B8' 1.780(3)
B4' B9' 1.792(3)
B5' H5' 1.04(2)
B5' B6' 1.806(3)
B5' B9' 1.788(3)
B5' B10' 1.797(3)
B6' H6' 1.08(2)
B6' B10' 1.791(3)
B6' B11' 1.802(3)
B7' H7' 1.08(2)
B7' B8' 1.782(3)
B7' B11' 1.822(3)
B7' B12' 1.818(3)
B8' H8' 1.06(2)
B8' B9' 1.816(3)
B8' B12' 1.818(3)
B9' H9' 1.08(2)
B9' B10' 1.800(3)
B9' B12' 1.807(3)
B10' H10' 1.08(2)
B10' B11' 1.809(3)
B10' B12' 1.814(3)
B11' H11' 1.08(2)
B11' B12' 1.796(3)
B12' H12' 1.05(2)
C100 H10A 0.9900
C100 H10B 0.9900
C100 C200 1.550(3)
C101 O101 1.153(2)
C102 O102 1.154(2)
C111 C112 1.417(3)
C111 C116 1.420(3)
C112 H112 0.9500
C112 C113 1.412(3)
C113 H113 0.9500
C113 C114 1.408(3)
C114 H114 0.9500
C114 C115 1.407(3)
C115 H115 0.9500
C115 C116 1.407(3)
C116 H116 0.9500
C121 C122 1.420(3)
C121 C126 1.409(3)
C122 H122 0.9500
C122 C123 1.412(3)
C123 H123 0.9500
C123 C124 1.402(3)
C124 H124 0.9500
C124 C125 1.397(4)
C125 H125 0.9500
C125 C126 1.413(3)
C126 H126 0.9500
C200 H20A 0.9900
C200 H20B 0.9900
C211 C212 1.412(3)
C211 C216 1.419(3)
C212 H212 0.9500
C212 C213 1.413(3)
C213 H213 0.9500
C213 C214 1.403(4)
C214 H214 0.9500
C214 C215 1.407(3)
C215 H215 0.9500
C215 C216 1.407(3)
C216 H216 0.9500
C221 C222 1.420(3)
C221 C226 1.417(3)
C222 H222 0.9500
C222 C223 1.412(3)
C223 H223 0.9500
C223 C224 1.402(3)
C224 H224 0.9500
C224 C225 1.410(3)
C225 H225 0.9500
C225 C226 1.415(3)
C226 H226 0.9500
C1 C2 1.773(3)
C1 B3 1.749(3)
C1 B4 1.749(3)
C1 B5 1.753(3)
C1 B6 1.703(3)
C2 B3 1.772(3)
C2 B6 1.792(3)
C2 B7 1.764(3)
C2 B11 1.799(3)
B3 H3 1.07(2)
B3 B4 1.808(3)
B3 B7 1.786(3)
B3 B8 1.789(3)
B4 H4 1.11(2)
B4 B5 1.799(3)
B4 B8 1.808(3)
B4 B9 1.806(3)
B5 H5 1.10(2)
B5 B6 1.772(3)
B5 B9 1.792(3)
B5 B10 1.804(3)
B6 H6 0.98(2)
B6 B10 1.742(3)
B6 B11 1.744(3)
B7 H7 1.09(2)
B7 B8 1.800(3)
B7 B11 1.787(3)
B7 B12 1.809(3)
B8 H8 1.05(2)
B8 B9 1.810(4)
B8 B12 1.809(4)
B9 H9 1.06(2)
B9 B10 1.813(4)
B9 B12 1.816(3)
B10 H10 1.10(2)
B10 B11 1.806(3)
B10 B12 1.803(3)
B11 H11 1.10(2)
B11 B12 1.806(3)
B12 H12 1.08(2)

loop_
_geom_torsion_atom_site_label_1
_geom_torsion_atom_site_label_2
_geom_torsion_atom_site_label_3
_geom_torsion_atom_site_label_4
_geom_torsion
C1' C2' B3' Ru1 100.11(13)
C1' C2' B3' B4' -36.10(13)
C1' C2' B3' B7' -137.42(15)
C1' C2' B3' B8' -97.81(14)
C1' C2' B6' B5' 36.19(13)
C1' C2' B6' B10' 98.63(15)
C1' C2' B6' B11' 138.22(15)
C1' C2' B7' B3' 39.42(13)
C1' C2' B7' B8' -0.71(19)
C1' C2' B7' B11' -102.18(16)
C1' C2' B7' B12' -63.96(17)
C1' C2' B11' B6' -38.01(14)
C1' C2' B11' B7' 103.05(16)
C1' C2' B11' B10' 1.10(19)
C1' C2' B11' B12' 64.16(18)
C1' B3' B4' B5' -33.30(14)
C1' B3' B4' B8' -133.70(14)
C1' B3' B4' B9' -97.66(16)
C1' B3' B7' C2' -35.21(12)
C1' B3' B7' B8' 98.78(14)
C1' B3' B7' B11' -0.74(18)
C1' B3' B7' B12' 62.29(17)
C1' B3' B8' B4' 39.13(13)
C1' B3' B8' B7' -96.78(14)
C1' B3' B8' B9' 3.88(18)
C1' B3' B8' B12' -59.92(18)
C1' B4' B5' B6' -34.90(14)
C1' B4' B5' B9' -135.86(16)
C1' B4' B5' B10' -97.76(16)
C1' B4' B8' B3' -41.65(13)
C1' B4' B8' B7' -1.90(19)
C1' B4' B8' B9' 99.27(15)
C1' B4' B8' B12' 62.07(18)
C1' B4' B9' B5' 38.51(14)
C1' B4' B9' B8' -100.71(16)
C1' B4' B9' B10' 0.4(2)
C1' B4' B9' B12' -63.28(18)
C1' B5' B6' C2' -35.60(13)
C1' B5' B6' B10' -135.48(16)
C1' B5' B6' B11' -97.23(15)
C1' B5' B9' B4' -38.10(13)
C1' B5' B9' B8' -1.96(19)
C1' B5' B9' B10' 99.33(15)
C1' B5' B9' B12' 61.85(18)
C1' B5' B10' B6' 38.68(14)
C1' B5' B10' B9' -99.33(16)
C1' B5' B10' B11' 0.58(19)
C1' B5' B10' B12' -62.19(18)
C1' B6' B10' B5' -38.53(14)
C1' B6' B10' B9' -1.2(2)
C1' B6' B10' B11' 98.84(15)
C1' B6' B10' B12' 62.21(18)
C1' B6' B11' C2' 35.62(13)
C1' B6' B11' B7' 1.38(18)
C1' B6' B11' B10' -99.59(15)
C1' B6' B11' B12' -62.46(17)
C1' C1 C2 Ru1 -3.26(18)
C1' C1 C2 B3 -113.28(16)
C1' C1 C2 B6 108.36(17)
C1' C1 C2 B7 -153.63(15)
C1' C1 C2 B11 143.85(15)
C1' C1 B3 C2 101.19(17)
C1' C1 B3 B4 -116.27(18)
C1' C1 B3 B7 140.99(16)
C1' C1 B3 B8 -155.87(16)
C1' C1 B4 B3 109.70(19)
C1' C1 B4 B5 -109.54(19)
C1' C1 B4 B8 148.62(17)
C1' C1 B4 B9 -148.90(17)
C1' C1 B5 B4 116.08(18)
C1' C1 B5 B6 -105.22(18)
C1' C1 B5 B9 155.88(16)
C1' C1 B5 B10 -141.12(16)
C1' C1 B6 C2 -103.91(16)
C1' C1 B6 B5 112.56(17)
C1' C1 B6 B10 151.16(16)
C1' C1 B6 B11 -142.01(16)
P1 C100 C200 P2 55.05(15)
P1 C111 C112 C113 -178.27(16)
P1 C111 C116 C115 180.00(15)
P1 C121 C122 C123 -179.17(15)
P1 C121 C126 C125 179.59(15)
Ru1 P1 C100 C200 -46.31(13)
Ru1 P1 C111 C112 99.93(15)
Ru1 P1 C111 C116 -78.07(16)
Ru1 P1 C121 C122 -41.24(16)
Ru1 P1 C121 C126 140.04(14)
Ru1 P2 C200 C100 -37.38(13)
Ru1 P2 C211 C212 -9.78(19)
Ru1 P2 C211 C216 172.12(13)
Ru1 P2 C221 C222 -71.55(16)
Ru1 P2 C221 C226 108.08(15)
Ru1 B3' B4' C1' -99.15(14)
Ru1 B3' B4' B5' -132.45(14)
Ru1 B3' B4' B8' 127.14(15)
Ru1 B3' B4' B9' 163.19(12)
Ru1 B3' B7' C2' 100.95(17)
Ru1 B3' B7' B8' -125.07(18)
Ru1 B3' B7' B11' 135.42(15)
Ru1 B3' B7' B12' -161.55(14)
Ru1 B3' B8' B4' -105.42(18)
Ru1 B3' B8' B7' 118.67(18)
Ru1 B3' B8' B9' -140.67(15)
Ru1 B3' B8' B12' 155.53(14)
Ru1 C2 B3 C1 -103.78(13)
Ru1 C2 B3 B4 -137.35(13)
Ru1 C2 B3 B7 121.86(15)
Ru1 C2 B3 B8 158.33(13)
Ru1 C2 B6 C1 101.95(14)
Ru1 C2 B6 B5 135.87(13)
Ru1 C2 B6 B10 -156.88(13)
Ru1 C2 B6 B11 -119.56(15)
Ru1 C2 B7 B3 -104.83(17)
Ru1 C2 B7 B8 -141.01(15)
Ru1 C2 B7 B11 117.93(17)
Ru1 C2 B7 B12 155.01(14)
Ru1 C2 B11 B6 105.76(16)
Ru1 C2 B11 B7 -119.02(17)
Ru1 C2 B11 B10 140.69(15)
Ru1 C2 B11 B12 -155.83(13)
C2' C1' B3' Ru1 -109.27(13)
C2' C1' B3' B4' 137.32(15)
C2' C1' B3' B7' 35.93(13)
C2' C1' B3' B8' 97.20(15)
C2' C1' B4' B3' -39.37(13)
C2' C1' B4' B5' 104.16(15)
C2' C1' B4' B8' 1.48(18)
C2' C1' B4' B9' 65.46(17)
C2' C1' B5' B4' -101.49(16)
C2' C1' B5' B6' 39.01(14)
C2' C1' B5' B9' -62.74(18)
C2' C1' B5' B10' 0.10(19)
C2' C1' B6' B5' -138.23(16)
C2' C1' B6' B10' -99.18(16)
C2' C1' B6' B11' -36.23(14)
C2' C1' C1 C2 71.41(19)
C2' C1' C1 B3 3.0(2)
C2' C1' C1 B4 -72.9(2)
C2' C1' C1 B5 -148.26(16)
C2' C1' C1 B6 140.54(15)
C2' B3' B4' C1' 35.30(12)
C2' B3' B4' B5' 2.00(19)
C2' B3' B4' B8' -98.41(14)
C2' B3' B4' B9' -62.36(18)
C2' B3' B7' B8' 133.99(15)
C2' B3' B7' B11' 34.47(14)
C2' B3' B7' B12' 97.50(16)
C2' B3' B8' B4' 97.15(15)
C2' B3' B8' B7' -38.76(13)
C2' B3' B8' B9' 61.90(17)
C2' B3' B8' B12' -1.90(19)
C2' B6' B10' B5' -98.53(15)
C2' B6' B10' B9' -61.19(19)
C2' B6' B10' B11' 38.84(13)
C2' B6' B10' B12' 2.21(19)
C2' B6' B11' B7' -34.24(14)
C2' B6' B11' B10' -135.21(15)
C2' B6' B11' B12' -98.08(16)
C2' B7' B8' B3' 40.88(13)
C2' B7' B8' B4' 1.61(19)
C2' B7' B8' B9' -61.58(18)
C2' B7' B8' B12' -98.91(16)
C2' B7' B11' B6' 34.85(14)
C2' B7' B11' B10' 97.76(16)
C2' B7' B11' B12' 135.96(16)
C2' B7' B12' B8' 100.00(16)
C2' B7' B12' B9' 62.74(18)
C2' B7' B12' B10' -0.12(19)
C2' B7' B12' B11' -38.19(14)
C2' B11' B12' B7' 37.96(14)
C2' B11' B12' B8' 1.3(2)
C2' B11' B12' B9' -62.06(18)
C2' B11' B12' B10' -99.56(16)
P2 C211 C212 C213 179.73(17)
P2 C211 C216 C215 178.71(16)
P2 C221 C222 C223 -178.35(14)
P2 C221 C226 C225 179.73(15)
B3' C1' C2' B6' -144.47(15)
B3' C1' C2' B7' -39.17(13)
B3' C1' C2' B11' -106.17(16)
B3' C1' B4' B5' 143.53(15)
B3' C1' B4' B8' 40.85(13)
B3' C1' B4' B9' 104.83(16)
B3' C1' B5' B4' -34.11(14)
B3' C1' B5' B6' 106.39(15)
B3' C1' B5' B9' 4.64(19)
B3' C1' B5' B10' 67.48(17)
B3' C1' B6' C2' 34.25(14)
B3' C1' B6' B5' -103.98(15)
B3' C1' B6' B10' -64.93(18)
B3' C1' B6' B11' -1.98(19)
B3' C1' C1 C2 1.73(19)
B3' C1' C1 B3 -66.67(19)
B3' C1' C1 B4 -142.56(16)
B3' C1' C1 B5 142.06(15)
B3' C1' C1 B6 70.86(18)
B3' C2' B6' C1' -33.87(14)
B3' C2' B6' B5' 2.3(2)
B3' C2' B6' B10' 64.76(18)
B3' C2' B6' B11' 104.35(16)
B3' C2' B7' B8' -40.13(13)
B3' C2' B7' B11' -141.60(15)
B3' C2' B7' B12' -103.37(15)
B3' C2' B11' B6' -104.81(16)
B3' C2' B11' B7' 36.25(14)
B3' C2' B11' B10' -65.70(18)
B3' C2' B11' B12' -2.6(2)
B3' B4' B5' C1' 34.20(14)
B3' B4' B5' B6' -0.7(2)
B3' B4' B5' B9' -101.66(17)
B3' B4' B5' B10' -63.56(19)
B3' B4' B8' B7' 39.75(14)
B3' B4' B8' B9' 140.92(15)
B3' B4' B8' B12' 103.73(16)
B3' B4' B9' B5' 103.62(17)
B3' B4' B9' B8' -35.60(14)
B3' B4' B9' B10' 65.6(2)
B3' B4' B9' B12' 1.8(2)
B3' B7' B8' B4' -39.27(14)
B3' B7' B8' B9' -102.46(16)
B3' B7' B8' B12' -139.79(16)
B3' B7' B11' C2' -35.24(14)
B3' B7' B11' B6' -0.39(19)
B3' B7' B11' B10' 62.52(18)
B3' B7' B11' B12' 100.72(16)
B3' B7' B12' B8' 35.98(14)
B3' B7' B12' B9' -1.3(2)
B3' B7' B12' B10' -64.14(18)
B3' B7' B12' B11' -102.21(16)
B3' B8' B9' B4' 35.37(14)
B3' B8' B9' B5' -1.3(2)
B3' B8' B9' B10' -64.97(19)
B3' B8' B9' B12' -102.70(16)
B3' B8' B12' B7' -37.05(15)
B3' B8' B12' B9' 101.08(17)
B3' B8' B12' B10' 63.87(19)
B3' B8' B12' B11' 0.4(2)
B4' C1' C2' B3' 38.69(13)
B4' C1' C2' B6' -105.79(15)
B4' C1' C2' B7' -0.49(19)
B4' C1' C2' B11' -67.49(18)
B4' C1' B3' Ru1 113.41(13)
B4' C1' B3' C2' -137.32(15)
B4' C1' B3' B7' -101.39(15)
B4' C1' B3' B8' -40.12(13)
B4' C1' B5' B6' 140.50(15)
B4' C1' B5' B9' 38.74(14)
B4' C1' B5' B10' 101.59(16)
B4' C1' B6' C2' 100.73(16)
B4' C1' B6' B5' -37.50(14)
B4' C1' B6' B10' 1.55(19)
B4' C1' B6' B11' 64.50(18)
B4' C1' C1 C2 -67.00(19)
B4' C1' C1 B3 -135.40(16)
B4' C1' C1 B4 148.71(17)
B4' C1' C1 B5 73.3(2)
B4' C1' C1 B6 2.1(2)
B4' B3' B7' C2' -95.14(15)
B4' B3' B7' B8' 38.84(14)
B4' B3' B7' B11' -60.67(18)
B4' B3' B7' B12' 2.36(19)
B4' B3' B8' B7' -135.91(15)
B4' B3' B8' B9' -35.25(14)
B4' B3' B8' B12' -99.06(17)
B4' B5' B6' C1' 34.66(14)
B4' B5' B6' C2' -0.94(19)
B4' B5' B6' B10' -100.82(17)
B4' B5' B6' B11' -62.57(18)
B4' B5' B9' B8' 36.14(14)
B4' B5' B9' B10' 137.43(16)
B4' B5' B9' B12' 99.95(16)
B4' B5' B10' B6' 100.07(16)
B4' B5' B10' B9' -37.94(14)
B4' B5' B10' B11' 61.96(19)
B4' B5' B10' B12' -0.81(19)
B4' B8' B9' B5' -36.68(15)
B4' B8' B9' B10' -100.34(17)
B4' B8' B9' B12' -138.07(16)
B4' B8' B12' B7' -100.87(16)
B4' B8' B12' B9' 37.26(15)
B4' B8' B12' B10' 0.0(2)
B4' B8' B12' B11' -63.39(19)
B4' B9' B10' B5' 38.18(14)
B4' B9' B10' B6' 0.5(2)
B4' B9' B10' B11' -62.89(19)
B4' B9' B10' B12' -100.23(16)
B4' B9' B12' B7' -0.3(2)
B4' B9' B12' B8' -36.94(15)
B4' B9' B12' B10' 101.17(16)
B4' B9' B12' B11' 63.42(19)
B5' C1' C2' B3' 105.40(15)
B5' C1' C2' B6' -39.07(14)
B5' C1' C2' B7' 66.23(18)
B5' C1' C2' B11' -0.8(2)
B5' C1' B3' Ru1 148.16(12)
B5' C1' B3' C2' -102.57(16)
B5' C1' B3' B4' 34.75(14)
B5' C1' B3' B7' -66.64(17)
B5' C1' B3' B8' -5.37(18)
B5' C1' B4' B3' -143.53(15)
B5' C1' B4' B8' -102.68(16)
B5' C1' B4' B9' -38.70(14)
B5' C1' B6' C2' 138.23(16)
B5' C1' B6' B10' 39.05(14)
B5' C1' B6' B11' 102.00(16)
B5' C1' C1 C2 -142.09(15)
B5' C1' C1 B3 149.51(16)
B5' C1' C1 B4 73.6(2)
B5' C1' C1 B5 -1.8(2)
B5' C1' C1 B6 -73.0(2)
B5' B4' B8' B3' -104.27(16)
B5' B4' B8' B7' -64.52(18)
B5' B4' B8' B9' 36.65(14)
B5' B4' B8' B12' -0.5(2)
B5' B4' B9' B8' -139.23(16)
B5' B4' B9' B10' -38.07(15)
B5' B4' B9' B12' -101.79(16)
B5' B6' B10' B9' 37.34(15)
B5' B6' B10' B11' 137.37(15)
B5' B6' B10' B12' 100.74(16)
B5' B6' B11' C2' 97.20(15)
B5' B6' B11' B7' 62.95(18)
B5' B6' B11' B10' -38.02(14)
B5' B6' B11' B12' -0.88(19)
B5' B9' B10' B6' -37.71(15)
B5' B9' B10' B11' -101.07(16)
B5' B9' B10' B12' -138.41(15)
B5' B9' B12' B7' -64.12(19)
B5' B9' B12' B8' -100.74(16)
B5' B9' B12' B10' 37.36(14)
B5' B9' B12' B11' -0.4(2)
B5' B10' B11' C2' -1.0(2)
B5' B10' B11' B6' 38.27(14)
B5' B10' B11' B7' -62.31(19)
B5' B10' B11' B12' -100.47(17)
B5' B10' B12' B7' 62.52(19)
B5' B10' B12' B8' 0.5(2)
B5' B10' B12' B9' -36.96(14)
B5' B10' B12' B11' 100.76(16)
B6' C1' C2' B3' 144.47(15)
B6' C1' C2' B7' 105.30(16)
B6' C1' C2' B11' 38.30(14)
B6' C1' B3' Ru1 -143.48(12)
B6' C1' B3' C2' -34.21(14)
B6' C1' B3' B4' 103.11(16)
B6' C1' B3' B7' 1.71(18)
B6' C1' B3' B8' 62.99(17)
B6' C1' B4' B3' -106.09(15)
B6' C1' B4' B5' 37.45(14)
B6' C1' B4' B8' -65.23(18)
B6' C1' B4' B9' -1.26(19)
B6' C1' B5' B4' -140.50(15)
B6' C1' B5' B9' -101.75(16)
B6' C1' B5' B10' -38.90(14)
B6' C1' C1 C2 143.28(15)
B6' C1' C1 B3 74.9(2)
B6' C1' C1 B4 -1.0(2)
B6' C1' C1 B5 -76.4(2)
B6' C1' C1 B6 -147.59(15)
B6' C2' B3' C1' 33.42(13)
B6' C2' B3' Ru1 133.53(13)
B6' C2' B3' B4' -2.68(19)
B6' C2' B3' B7' -104.00(17)
B6' C2' B3' B8' -64.39(18)
B6' C2' B7' B3' 104.95(16)
B6' C2' B7' B8' 64.82(18)
B6' C2' B7' B11' -36.65(14)
B6' C2' B7' B12' 1.58(19)
B6' C2' B11' B7' 141.06(15)
B6' C2' B11' B10' 39.11(14)
B6' C2' B11' B12' 102.17(16)
B6' B5' B9' B4' -100.11(15)
B6' B5' B9' B8' -63.97(18)
B6' B5' B9' B10' 37.32(14)
B6' B5' B9' B12' -0.16(19)
B6' B5' B10' B9' -138.01(16)
B6' B5' B10' B11' -38.11(14)
B6' B5' B10' B12' -100.88(16)
B6' B10' B11' C2' -39.29(14)
B6' B10' B11' B7' -100.58(16)
B6' B10' B11' B12' -138.74(15)
B6' B10' B12' B7' -1.3(2)
B6' B10' B12' B8' -63.37(19)
B6' B10' B12' B9' -100.81(16)
B6' B10' B12' B11' 36.91(14)
B6' B11' B12' B7' 100.80(16)
B6' B11' B12' B8' 64.14(19)
B6' B11' B12' B9' 0.78(19)
B6' B11' B12' B10' -36.72(14)
B7' C2' B3' C1' 137.42(15)
B7' C2' B3' Ru1 -122.47(14)
B7' C2' B3' B4' 101.32(15)
B7' C2' B3' B8' 39.61(14)
B7' C2' B6' C1' -101.04(16)
B7' C2' B6' B5' -64.85(18)
B7' C2' B6' B10' -2.41(19)
B7' C2' B6' B11' 37.18(15)
B7' C2' B11' B6' -141.06(15)
B7' C2' B11' B10' -101.95(16)
B7' C2' B11' B12' -38.89(14)
B7' B3' B4' C1' 95.07(14)
B7' B3' B4' B5' 61.77(19)
B7' B3' B4' B8' -38.63(14)
B7' B3' B4' B9' -2.6(2)
B7' B3' B8' B4' 135.91(15)
B7' B3' B8' B9' 100.66(16)
B7' B3' B8' B12' 36.86(15)
B7' B8' B9' B4' 100.30(16)
B7' B8' B9' B5' 63.63(19)
B7' B8' B9' B10' 0.0(2)
B7' B8' B9' B12' -37.77(15)
B7' B8' B12' B9' 138.13(16)
B7' B8' B12' B10' 100.91(16)
B7' B8' B12' B11' 37.47(15)
B7' B11' B12' B8' -36.66(14)
B7' B11' B12' B9' -100.02(16)
B7' B11' B12' B10' -137.52(15)
B8' B3' B4' C1' 133.70(14)
B8' B3' B4' B5' 100.40(17)
B8' B3' B4' B9' 36.05(15)
B8' B3' B7' C2' -133.99(15)
B8' B3' B7' B11' -99.52(16)
B8' B3' B7' B12' -36.49(15)
B8' B4' B5' C1' 98.61(16)
B8' B4' B5' B6' 63.70(19)
B8' B4' B5' B9' -37.25(15)
B8' B4' B5' B10' 0.8(2)
B8' B4' B9' B5' 139.23(16)
B8' B4' B9' B10' 101.16(17)
B8' B4' B9' B12' 37.44(15)
B8' B7' B11' C2' -98.35(16)
B8' B7' B11' B6' -63.49(18)
B8' B7' B11' B10' -0.6(2)
B8' B7' B11' B12' 37.61(15)
B8' B7' B12' B9' -37.25(15)
B8' B7' B12' B10' -100.11(17)
B8' B7' B12' B11' -138.19(16)
B8' B9' B10' B5' 100.75(16)
B8' B9' B10' B6' 63.0(2)
B8' B9' B10' B11' -0.3(2)
B8' B9' B10' B12' -37.66(15)
B8' B9' B12' B7' 36.63(14)
B8' B9' B12' B10' 138.11(16)
B8' B9' B12' B11' 100.36(16)
B9' B4' B5' C1' 135.86(16)
B9' B4' B5' B6' 100.95(16)
B9' B4' B5' B10' 38.10(14)
B9' B4' B8' B3' -140.92(15)
B9' B4' B8' B7' -101.17(16)
B9' B4' B8' B12' -37.20(14)
B9' B5' B6' C1' 97.87(16)
B9' B5' B6' C2' 62.27(18)
B9' B5' B6' B10' -37.61(14)
B9' B5' B6' B11' 0.64(19)
B9' B5' B10' B6' 138.01(16)
B9' B5' B10' B11' 99.91(17)
B9' B5' B10' B12' 37.14(14)
B9' B8' B12' B7' -138.13(16)
B9' B8' B12' B10' -37.21(14)
B9' B8' B12' B11' -100.65(17)
B9' B10' B11' C2' 61.84(19)
B9' B10' B11' B6' 101.13(16)
B9' B10' B11' B7' 0.6(2)
B9' B10' B11' B12' -37.60(15)
B9' B10' B12' B7' 99.48(16)
B9' B10' B12' B8' 37.44(14)
B9' B10' B12' B11' 137.72(16)
B10' B5' B6' C1' 135.48(16)
B10' B5' B6' C2' 99.88(16)
B10' B5' B6' B11' 38.26(14)
B10' B5' B9' B4' -137.43(16)
B10' B5' B9' B8' -101.29(17)
B10' B5' B9' B12' -37.48(14)
B10' B6' B11' C2' 135.21(15)
B10' B6' B11' B7' 100.97(16)
B10' B6' B11' B12' 37.14(14)
B10' B9' B12' B7' -101.48(16)
B10' B9' B12' B8' -138.11(16)
B10' B9' B12' B11' -37.74(14)
B10' B11' B12' B7' 137.52(15)
B10' B11' B12' B8' 100.86(17)
B10' B11' B12' B9' 37.50(14)
B11' C2' B3' C1' 100.65(16)
B11' C2' B3' Ru1 -159.24(12)
B11' C2' B3' B4' 64.55(18)
B11' C2' B3' B7' -36.77(14)
B11' C2' B3' B8' 2.84(19)
B11' C2' B6' C1' -138.22(15)
B11' C2' B6' B5' -102.03(16)
B11' C2' B6' B10' -39.59(14)
B11' C2' B7' B3' 141.60(15)
B11' C2' B7' B8' 101.47(16)
B11' C2' B7' B12' 38.23(14)
B11' B6' B10' B5' -137.37(15)
B11' B6' B10' B9' -100.03(17)
B11' B6' B10' B12' -36.63(14)
B11' B7' B8' B3' 102.85(15)
B11' B7' B8' B4' 63.58(18)
B11' B7' B8' B9' 0.4(2)
B11' B7' B8' B12' -36.94(14)
B11' B7' B12' B8' 138.19(16)
B11' B7' B12' B9' 100.93(17)
B11' B7' B12' B10' 38.07(14)
B11' B10' B12' B7' -38.24(14)
B11' B10' B12' B8' -100.29(16)
B11' B10' B12' B9' -137.72(16)
B12' B7' B8' B3' 139.79(16)
B12' B7' B8' B4' 100.52(16)
B12' B7' B8' B9' 37.33(15)
B12' B7' B11' C2' -135.96(16)
B12' B7' B11' B6' -101.10(16)
B12' B7' B11' B10' -38.20(15)
B12' B8' B9' B4' 138.07(16)
B12' B8' B9' B5' 101.40(17)
B12' B8' B9' B10' 37.73(15)
B12' B9' B10' B5' 138.41(15)
B12' B9' B10' B6' 100.70(17)
B12' B9' B10' B11' 37.34(14)
B12' B10' B11' C2' 99.45(16)
B12' B10' B11' B6' 138.74(15)
B12' B10' B11' B7' 38.16(14)
C100 P1 C111 C112 -142.74(16)
C100 P1 C111 C116 39.26(17)
C100 P1 C121 C122 -157.95(15)
C100 P1 C121 C126 23.33(18)
C111 P1 C100 C200 -173.98(13)
C111 P1 C121 C122 93.98(16)
C111 P1 C121 C126 -84.74(16)
C111 C112 C113 C114 -1.5(3)
C112 C111 C116 C115 2.0(3)
C112 C113 C114 C115 1.4(3)
C113 C114 C115 C116 0.3(3)
C114 C115 C116 C111 -2.0(3)
C116 C111 C112 C113 -0.2(3)
C121 P1 C100 C200 77.86(14)
C121 P1 C111 C112 -33.00(17)
C121 P1 C111 C116 149.00(15)
C121 C122 C123 C124 -0.6(3)
C122 C121 C126 C125 0.9(3)
C122 C123 C124 C125 1.1(3)
C123 C124 C125 C126 -0.6(3)
C124 C125 C126 C121 -0.4(3)
C126 C121 C122 C123 -0.4(3)
C200 P2 C211 C212 -126.70(17)
C200 P2 C211 C216 55.20(17)
C200 P2 C221 C222 46.53(17)
C200 P2 C221 C226 -133.84(15)
C211 P2 C200 C100 88.72(14)
C211 P2 C221 C222 152.07(15)
C211 P2 C221 C226 -28.30(17)
C211 C212 C213 C214 2.6(4)
C212 C211 C216 C215 0.5(3)
C212 C213 C214 C215 -1.3(4)
C213 C214 C215 C216 -0.3(3)
C214 C215 C216 C211 0.7(3)
C216 C211 C212 C213 -2.1(3)
C221 P2 C200 C100 -166.02(12)
C221 P2 C211 C212 127.85(17)
C221 P2 C211 C216 -50.26(17)
C221 C222 C223 C224 -1.6(3)
C222 C221 C226 C225 -0.6(3)
C222 C223 C224 C225 -0.2(3)
C223 C224 C225 C226 1.6(3)
C224 C225 C226 C221 -1.2(3)
C226 C221 C222 C223 2.0(3)
C1 C1' C2' B3' -104.11(16)
C1 C1' C2' B6' 111.42(17)
C1 C1' C2' B7' -143.28(15)
C1 C1' C2' B11' 149.72(15)
C1 C1' B3' Ru1 0.41(18)
C1 C1' B3' C2' 109.68(16)
C1 C1' B3' B4' -113.00(16)
C1 C1' B3' B7' 145.60(14)
C1 C1' B3' B8' -153.12(14)
C1 C1' B4' B3' 102.04(17)
C1 C1' B4' B5' -114.42(18)
C1 C1' B4' B8' 142.89(16)
C1 C1' B4' B9' -153.13(16)
C1 C1' B5' B4' 110.12(18)
C1 C1' B5' B6' -109.39(18)
C1 C1' B5' B9' 148.86(16)
C1 C1' B5' B10' -148.29(16)
C1 C1' B6' C2' -107.23(17)
C1 C1' B6' B5' 114.53(18)
C1 C1' B6' B10' 153.58(16)
C1 C1' B6' B11' -143.46(16)
C1 C2 B3 B4 -33.57(14)
C1 C2 B3 B7 -134.36(15)
C1 C2 B3 B8 -97.89(16)
C1 C2 B6 B5 33.91(14)
C1 C2 B6 B10 101.16(17)
C1 C2 B6 B11 138.48(15)
C1 C2 B7 B3 39.59(13)
C1 C2 B7 B8 3.42(19)
C1 C2 B7 B11 -97.64(14)
C1 C2 B7 B12 -60.56(18)
C1 C2 B11 B6 -35.02(13)
C1 C2 B11 B7 100.20(14)
C1 C2 B11 B10 -0.09(19)
C1 C2 B11 B12 63.39(17)
C1 B3 B4 B5 -34.78(14)
C1 B3 B4 B8 -135.09(16)
C1 B3 B4 B9 -97.67(16)
C1 B3 B7 C2 -40.30(13)
C1 B3 B7 B8 99.39(16)
C1 B3 B7 B11 -1.7(2)
C1 B3 B7 B12 62.07(19)
C1 B3 B8 B4 38.89(14)
C1 B3 B8 B7 -99.62(15)
C1 B3 B8 B9 1.4(2)
C1 B3 B8 B12 -62.32(19)
C1 B4 B5 B6 -35.44(13)
C1 B4 B5 B9 -134.85(16)
C1 B4 B5 B10 -96.64(16)
C1 B4 B8 B3 -38.71(14)
C1 B4 B8 B7 -1.7(2)
C1 B4 B8 B9 99.31(17)
C1 B4 B8 B12 62.00(19)
C1 B4 B9 B5 39.15(14)
C1 B4 B9 B8 -98.66(16)
C1 B4 B9 B10 1.3(2)
C1 B4 B9 B12 -61.58(19)
C1 B5 B6 C2 -34.05(13)
C1 B5 B6 B10 -138.25(16)
C1 B5 B6 B11 -100.73(16)
C1 B5 B9 B4 -39.12(14)
C1 B5 B9 B8 -1.5(2)
C1 B5 B9 B10 98.51(16)
C1 B5 B9 B12 61.8(2)
C1 B5 B10 B6 35.65(14)
C1 B5 B10 B9 -99.85(16)
C1 B5 B10 B11 0.8(2)
C1 B5 B10 B12 -62.76(19)
C1 B6 B10 B5 -38.07(14)
C1 B6 B10 B9 0.8(2)
C1 B6 B10 B11 102.55(16)
C1 B6 B10 B12 63.83(18)
C1 B6 B11 C2 37.99(13)
C1 B6 B11 B7 -0.9(2)
C1 B6 B11 B10 -102.69(17)
C1 B6 B11 B12 -64.10(18)
C2 C1 B3 B4 142.54(15)
C2 C1 B3 B7 39.80(13)
C2 C1 B3 B8 102.93(16)
C2 C1 B4 B3 -34.90(14)
C2 C1 B4 B5 105.86(15)
C2 C1 B4 B8 4.0(2)
C2 C1 B4 B9 66.50(18)
C2 C1 B5 B4 -103.70(16)
C2 C1 B5 B6 35.00(14)
C2 C1 B5 B9 -63.90(19)
C2 C1 B5 B10 -0.9(2)
C2 C1 B6 B5 -143.53(15)
C2 C1 B6 B10 -104.93(16)
C2 C1 B6 B11 -38.10(14)
C2 B3 B4 C1 34.20(14)
C2 B3 B4 B5 -0.6(2)
C2 B3 B4 B8 -100.89(17)
C2 B3 B4 B9 -63.47(19)
C2 B3 B7 B8 139.69(16)
C2 B3 B7 B11 38.61(14)
C2 B3 B7 B12 102.37(16)
C2 B3 B8 B4 102.47(16)
C2 B3 B8 B7 -36.04(14)
C2 B3 B8 B9 64.98(19)
C2 B3 B8 B12 1.3(2)
C2 B6 B10 B5 -103.81(17)
C2 B6 B10 B9 -64.92(19)
C2 B6 B10 B11 36.81(15)
C2 B6 B10 B12 -1.9(2)
C2 B6 B11 B7 -38.91(14)
C2 B6 B11 B10 -140.68(16)
C2 B6 B11 B12 -102.09(16)
C2 B7 B8 B3 36.19(15)
C2 B7 B8 B4 -1.1(2)
C2 B7 B8 B9 -64.5(2)
C2 B7 B8 B12 -102.16(17)
C2 B7 B11 B6 39.78(14)
C2 B7 B11 B10 101.54(15)
C2 B7 B11 B12 139.08(15)
C2 B7 B12 B8 100.80(17)
C2 B7 B12 B9 63.5(2)
C2 B7 B12 B10 0.1(2)
C2 B7 B12 B11 -37.34(14)
C2 B11 B12 B7 36.15(14)
C2 B11 B12 B8 -0.9(2)
C2 B11 B12 B9 -64.1(2)
C2 B11 B12 B10 -101.84(16)
B3 C1 C2 Ru1 110.02(14)
B3 C1 C2 B6 -138.36(15)
B3 C1 C2 B7 -40.35(14)
B3 C1 C2 B11 -102.87(15)
B3 C1 B4 B5 140.76(15)
B3 C1 B4 B8 38.92(15)
B3 C1 B4 B9 101.40(16)
B3 C1 B5 B4 -37.33(14)
B3 C1 B5 B6 101.36(16)
B3 C1 B5 B9 2.5(2)
B3 C1 B5 B10 65.47(18)
B3 C1 B6 C2 37.96(14)
B3 C1 B6 B5 -105.57(16)
B3 C1 B6 B10 -66.97(18)
B3 C1 B6 B11 -0.1(2)
B3 C2 B6 C1 -36.17(13)
B3 C2 B6 B5 -2.26(19)
B3 C2 B6 B10 64.99(18)
B3 C2 B6 B11 102.31(15)
B3 C2 B7 B8 -36.17(15)
B3 C2 B7 B11 -137.23(15)
B3 C2 B7 B12 -100.15(17)
B3 C2 B11 B6 -96.70(15)
B3 C2 B11 B7 38.52(14)
B3 C2 B11 B10 -61.77(19)
B3 C2 B11 B12 1.71(19)
B3 B4 B5 C1 34.65(14)
B3 B4 B5 B6 -0.8(2)
B3 B4 B5 B9 -100.20(17)
B3 B4 B5 B10 -61.99(19)
B3 B4 B8 B7 36.99(15)
B3 B4 B8 B9 138.02(17)
B3 B4 B8 B12 100.70(17)
B3 B4 B9 B5 100.74(16)
B3 B4 B9 B8 -37.07(15)
B3 B4 B9 B10 62.9(2)
B3 B4 B9 B12 0.0(2)
B3 B7 B8 B4 -37.29(15)
B3 B7 B8 B9 -100.68(17)
B3 B7 B8 B12 -138.35(17)
B3 B7 B11 C2 -38.17(14)
B3 B7 B11 B6 1.6(2)
B3 B7 B11 B10 63.37(19)
B3 B7 B11 B12 100.91(17)
B3 B7 B12 B8 37.19(15)
B3 B7 B12 B9 -0.2(2)
B3 B7 B12 B10 -63.53(19)
B3 B7 B12 B11 -100.95(16)
B3 B8 B9 B4 37.69(15)
B3 B8 B9 B5 0.0(2)
B3 B8 B9 B10 -63.3(2)
B3 B8 B9 B12 -100.78(17)
B3 B8 B12 B7 -37.08(15)
B3 B8 B12 B9 100.99(18)
B3 B8 B12 B10 63.1(2)
B3 B8 B12 B11 -0.2(2)
B4 C1 C2 Ru1 145.63(13)
B4 C1 C2 B3 35.61(15)
B4 C1 C2 B6 -102.75(16)
B4 C1 C2 B7 -4.74(19)
B4 C1 C2 B11 -67.26(17)
B4 C1 B3 C2 -142.54(15)
B4 C1 B3 B7 -102.74(17)
B4 C1 B3 B8 -39.60(14)
B4 C1 B5 B6 138.70(15)
B4 C1 B5 B9 39.80(15)
B4 C1 B5 B10 102.80(16)
B4 C1 B6 C2 104.96(15)
B4 C1 B6 B5 -38.57(14)
B4 C1 B6 B10 0.0(2)
B4 C1 B6 B11 66.87(18)
B4 B3 B7 C2 -102.22(16)
B4 B3 B7 B8 37.47(15)
B4 B3 B7 B11 -63.60(19)
B4 B3 B7 B12 0.2(2)
B4 B3 B8 B7 -138.51(17)
B4 B3 B8 B9 -37.49(15)
B4 B3 B8 B12 -101.21(18)
B4 B5 B6 C1 35.96(14)
B4 B5 B6 C2 1.92(19)
B4 B5 B6 B10 -102.29(17)
B4 B5 B6 B11 -64.76(19)
B4 B5 B9 B8 37.67(15)
B4 B5 B9 B10 137.63(16)
B4 B5 B9 B12 100.88(18)
B4 B5 B10 B6 97.37(16)
B4 B5 B10 B9 -38.13(15)
B4 B5 B10 B11 62.51(19)
B4 B5 B10 B12 -1.0(2)
B4 B8 B9 B5 -37.66(15)
B4 B8 B9 B10 -100.94(17)
B4 B8 B9 B12 -138.47(17)
B4 B8 B12 B7 -100.91(17)
B4 B8 B12 B9 37.15(15)
B4 B8 B12 B10 -0.8(2)
B4 B8 B12 B11 -64.0(2)
B4 B9 B10 B5 37.79(14)
B4 B9 B10 B6 -1.3(2)
B4 B9 B10 B11 -63.13(19)
B4 B9 B10 B12 -100.90(18)
B4 B9 B12 B7 0.1(2)
B4 B9 B12 B8 -37.16(16)
B4 B9 B12 B10 100.39(17)
B4 B9 B12 B11 62.6(2)
B5 C1 C2 Ru1 -146.48(13)
B5 C1 C2 B3 103.50(17)
B5 C1 C2 B6 -34.86(15)
B5 C1 C2 B7 63.15(18)
B5 C1 C2 B11 0.62(19)
B5 C1 B3 C2 -105.37(15)
B5 C1 B3 B4 37.16(15)
B5 C1 B3 B7 -65.57(18)
B5 C1 B3 B8 -2.44(19)
B5 C1 B4 B3 -140.76(15)
B5 C1 B4 B8 -101.85(17)
B5 C1 B4 B9 -39.36(14)
B5 C1 B6 C2 143.53(15)
B5 C1 B6 B10 38.60(15)
B5 C1 B6 B11 105.43(17)
B5 B4 B8 B3 -100.58(16)
B5 B4 B8 B7 -63.6(2)
B5 B4 B8 B9 37.44(15)
B5 B4 B8 B12 0.1(2)
B5 B4 B9 B8 -137.81(16)
B5 B4 B9 B10 -37.81(15)
B5 B4 B9 B12 -100.73(17)
B5 B6 B10 B9 38.89(15)
B5 B6 B10 B11 140.62(16)
B5 B6 B10 B12 101.90(17)
B5 B6 B11 C2 103.41(16)
B5 B6 B11 B7 64.50(19)
B5 B6 B11 B10 -37.27(15)
B5 B6 B11 B12 1.3(2)
B5 B9 B10 B6 -39.13(14)
B5 B9 B10 B11 -100.92(16)
B5 B9 B10 B12 -138.69(16)
B5 B9 B12 B7 -63.3(2)
B5 B9 B12 B8 -100.59(18)
B5 B9 B12 B10 36.96(15)
B5 B9 B12 B11 -0.8(2)
B5 B10 B11 C2 -0.4(2)
B5 B10 B11 B6 35.31(15)
B5 B10 B11 B7 -62.94(19)
B5 B10 B11 B12 -100.74(18)
B5 B10 B12 B7 64.01(19)
B5 B10 B12 B8 1.1(2)
B5 B10 B12 B9 -36.70(15)
B5 B10 B12 B11 101.08(16)
B6 C1 C2 Ru1 -111.62(14)
B6 C1 C2 B3 138.36(15)
B6 C1 C2 B7 98.01(15)
B6 C1 C2 B11 35.49(14)
B6 C1 B3 C2 -38.66(14)
B6 C1 B3 B4 103.88(16)
B6 C1 B3 B7 1.14(19)
B6 C1 B3 B8 64.27(18)
B6 C1 B4 B3 -102.27(16)
B6 C1 B4 B5 38.49(14)
B6 C1 B4 B8 -63.35(19)
B6 C1 B4 B9 -0.87(19)
B6 C1 B5 B4 -138.70(15)
B6 C1 B5 B9 -98.90(16)
B6 C1 B5 B10 -35.89(14)
B6 C2 B3 C1 35.25(13)
B6 C2 B3 B4 1.69(19)
B6 C2 B3 B7 -99.11(15)
B6 C2 B3 B8 -62.63(18)
B6 C2 B7 B3 98.97(15)
B6 C2 B7 B8 62.80(18)
B6 C2 B7 B11 -38.26(13)
B6 C2 B7 B12 -1.18(19)
B6 C2 B11 B7 135.22(16)
B6 C2 B11 B10 34.93(15)
B6 C2 B11 B12 98.41(16)
B6 B5 B9 B4 -99.35(15)
B6 B5 B9 B8 -61.68(19)
B6 B5 B9 B10 38.28(14)
B6 B5 B9 B12 1.5(2)
B6 B5 B10 B9 -135.50(17)
B6 B5 B10 B11 -34.86(15)
B6 B5 B10 B12 -98.41(17)
B6 B10 B11 C2 -35.75(15)
B6 B10 B11 B7 -98.25(16)
B6 B10 B11 B12 -136.05(16)
B6 B10 B12 B7 1.1(2)
B6 B10 B12 B8 -61.83(19)
B6 B10 B12 B9 -99.63(17)
B6 B10 B12 B11 38.15(14)
B6 B11 B12 B7 99.92(16)
B6 B11 B12 B8 62.85(19)
B6 B11 B12 B9 -0.3(2)
B6 B11 B12 B10 -38.07(14)
B7 C2 B3 C1 134.36(15)
B7 C2 B3 B4 100.79(17)
B7 C2 B3 B8 36.48(15)
B7 C2 B6 C1 -99.21(15)
B7 C2 B6 B5 -65.30(18)
B7 C2 B6 B10 1.95(19)
B7 C2 B6 B11 39.27(14)
B7 C2 B11 B6 -135.22(16)
B7 C2 B11 B10 -100.29(17)
B7 C2 B11 B12 -36.81(15)
B7 B3 B4 C1 97.57(16)
B7 B3 B4 B5 62.78(19)
B7 B3 B4 B8 -37.53(15)
B7 B3 B4 B9 -0.1(2)
B7 B3 B8 B4 138.51(17)
B7 B3 B8 B9 101.02(18)
B7 B3 B8 B12 37.30(15)
B7 B8 B9 B4 100.83(17)
B7 B8 B9 B5 63.2(2)
B7 B8 B9 B10 -0.1(2)
B7 B8 B9 B12 -37.63(15)
B7 B8 B12 B9 138.06(17)
B7 B8 B12 B10 100.16(17)
B7 B8 B12 B11 36.88(15)
B7 B11 B12 B8 -37.07(15)
B7 B11 B12 B9 -100.21(18)
B7 B11 B12 B10 -137.99(16)
B8 B3 B4 C1 135.09(16)
B8 B3 B4 B5 100.31(17)
B8 B3 B4 B9 37.43(16)
B8 B3 B7 C2 -139.69(16)
B8 B3 B7 B11 -101.07(17)
B8 B3 B7 B12 -37.31(16)
B8 B4 B5 C1 97.20(16)
B8 B4 B5 B6 61.77(18)
B8 B4 B5 B9 -37.64(15)
B8 B4 B5 B10 0.6(2)
B8 B4 B9 B5 137.81(16)
B8 B4 B9 B10 100.00(18)
B8 B4 B9 B12 37.08(16)
B8 B7 B11 C2 -101.53(16)
B8 B7 B11 B6 -61.75(19)
B8 B7 B11 B10 0.0(2)
B8 B7 B11 B12 37.55(15)
B8 B7 B12 B9 -37.34(16)
B8 B7 B12 B10 -100.72(17)
B8 B7 B12 B11 -138.14(16)
B8 B9 B10 B5 101.04(17)
B8 B9 B10 B6 61.9(2)
B8 B9 B10 B11 0.1(2)
B8 B9 B10 B12 -37.65(15)
B8 B9 B12 B7 37.25(15)
B8 B9 B12 B10 137.55(17)
B8 B9 B12 B11 99.80(17)
B9 B4 B5 C1 134.85(16)
B9 B4 B5 B6 99.41(16)
B9 B4 B5 B10 38.21(15)
B9 B4 B8 B3 -138.02(17)
B9 B4 B8 B7 -101.03(18)
B9 B4 B8 B12 -37.32(16)
B9 B5 B6 C1 98.91(16)
B9 B5 B6 C2 64.87(18)
B9 B5 B6 B10 -39.34(15)
B9 B5 B6 B11 -1.8(2)
B9 B5 B10 B6 135.50(17)
B9 B5 B10 B11 100.63(18)
B9 B5 B10 B12 37.09(15)
B9 B8 B12 B7 -138.06(17)
B9 B8 B12 B10 -37.91(15)
B9 B8 B12 B11 -101.18(17)
B9 B10 B11 C2 62.42(19)
B9 B10 B11 B6 98.17(17)
B9 B10 B11 B7 -0.1(2)
B9 B10 B11 B12 -37.88(15)
B9 B10 B12 B7 100.71(17)
B9 B10 B12 B8 37.80(16)
B9 B10 B12 B11 137.78(16)
B10 B5 B6 C1 138.25(16)
B10 B5 B6 C2 104.20(17)
B10 B5 B6 B11 37.53(15)
B10 B5 B9 B4 -137.63(16)
B10 B5 B9 B8 -99.96(18)
B10 B5 B9 B12 -36.74(15)
B10 B6 B11 C2 140.68(16)
B10 B6 B11 B7 101.77(17)
B10 B6 B11 B12 38.59(15)
B10 B9 B12 B7 -100.30(17)
B10 B9 B12 B8 -137.55(17)
B10 B9 B12 B11 -37.75(15)
B10 B11 B12 B7 137.99(16)
B10 B11 B12 B8 100.92(17)
B10 B11 B12 B9 37.77(15)
B11 C2 B3 C1 96.05(15)
B11 C2 B3 B4 62.48(18)
B11 C2 B3 B7 -38.32(14)
B11 C2 B3 B8 -1.84(19)
B11 C2 B6 C1 -138.48(15)
B11 C2 B6 B5 -104.57(17)
B11 C2 B6 B10 -37.32(15)
B11 C2 B7 B3 137.23(15)
B11 C2 B7 B8 101.06(17)
B11 C2 B7 B12 37.08(15)
B11 B6 B10 B5 -140.62(16)
B11 B6 B10 B9 -101.73(17)
B11 B6 B10 B12 -38.72(15)
B11 B7 B8 B3 100.75(16)
B11 B7 B8 B4 63.5(2)
B11 B7 B8 B9 0.1(2)
B11 B7 B8 B12 -37.61(15)
B11 B7 B12 B8 138.14(16)
B11 B7 B12 B9 100.80(17)
B11 B7 B12 B10 37.43(15)
B11 B10 B12 B7 -37.07(14)
B11 B10 B12 B8 -99.98(17)
B11 B10 B12 B9 -137.78(16)
B12 B7 B8 B3 138.35(16)
B12 B7 B8 B4 101.07(18)
B12 B7 B8 B9 37.67(16)
B12 B7 B11 C2 -139.08(15)
B12 B7 B11 B6 -99.30(16)
B12 B7 B11 B10 -37.54(15)
B12 B8 B9 B4 138.47(17)
B12 B8 B9 B5 100.81(18)
B12 B8 B9 B10 37.53(15)
B12 B9 B10 B5 138.69(16)
B12 B9 B10 B6 99.56(17)
B12 B9 B10 B11 37.77(15)
B12 B10 B11 C2 100.30(17)
B12 B10 B11 B6 136.05(16)
B12 B10 B11 B7 37.80(15)
